data_2202399
loop_
_publ_author_name
'M. M. Govind'
'S. Selvanayagam'
'D. Velmurugan'
'K. Ravikumar'
'Gowri Sridhar'
'R. Raghunathan'

_publ_section_title
5''-Benzylidene-1'-methyl-4'-phenylindole-3-spiro-2'-pyrrolidine-3'-spiro-3''-piperidine-2(3<i>H</i>),4''-dione
_journal_issue 12
_journal_name_full 'Acta Crystallographica Section E'
_journal_page_first o1878
_journal_page_last o1880
_journal_paper_doi 10.1107/S1600536803024759
_journal_volume 59
_journal_year 2003
_chemical_formula_iupac 'C30 H29 N3 O2'
_chemical_formula_moiety 'C30 H29 N3 O2'
_chemical_formula_sum 'C30 H29 N3 O2'
_chemical_formula_weight 463.56
_chemical_name_systematic
;5''-Benzylidene-1'-methyl-4'-phenylindole-3-spiro-2'-pyrrolidine-3'-spiro-3''-
piperidine-2(3H),4''-dione
;
_space_group_IT_number 14
_symmetry_cell_setting monoclinic
_symmetry_space_group_name_Hall '-P 2yn'
_symmetry_space_group_name_H-M 'P 1 21/n 1'
_atom_sites_solution_hydrogens geom
_atom_sites_solution_primary direct
_atom_sites_solution_secondary difmap
_audit_creation_method SHELXL-97
_cell_angle_alpha 90.00
_cell_angle_beta 95.2830(10)
_cell_angle_gamma 90.00
_cell_formula_units_Z 4
_cell_length_a 10.6889(7)
_cell_length_b 18.9025(12)
_cell_length_c 12.5270(8)
_cell_measurement_reflns_used 2146
_cell_measurement_temperature 293(2)
_cell_measurement_theta_max 20.39
_cell_measurement_theta_min 2.39
_cell_volume 2520.3(3)
_computing_cell_refinement 'SAINT (Bruker, 2001)'
_computing_data_collection 'SMART (Bruker, 2001)'
_computing_data_reduction SAINT
_computing_molecular_graphics
;
ZORTEP (Zsolnai, 1997) and PLATON (Spek, 1990)
;
_computing_publication_material 'SHELXL97 and PARST (Nardelli, 1995)'
_computing_structure_refinement 'SHELXL97 (Sheldrick, 1997)'
_computing_structure_solution 'SHELXS97 (Sheldrick, 1997)'
_diffrn_ambient_temperature 293(2)
_diffrn_measured_fraction_theta_full 0.967
_diffrn_measured_fraction_theta_max 0.915
_diffrn_measurement_device 'Bruker SMART APEX area-detector'
_diffrn_measurement_device_type 'CCD Area Detector'
_diffrn_measurement_method \w
_diffrn_radiation_monochromator graphite
_diffrn_radiation_source 'fine-focus sealed tube'
_diffrn_radiation_type MoK\a
_diffrn_radiation_wavelength 0.71073
_diffrn_reflns_av_R_equivalents 0.0313
_diffrn_reflns_av_sigmaI/netI 0.0440
_diffrn_reflns_limit_h_max 13
_diffrn_reflns_limit_h_min -14
_diffrn_reflns_limit_k_max 24
_diffrn_reflns_limit_k_min -21
_diffrn_reflns_limit_l_max 16
_diffrn_reflns_limit_l_min -13
_diffrn_reflns_number 15727
_diffrn_reflns_theta_full 25.00
_diffrn_reflns_theta_max 28.00
_diffrn_reflns_theta_min 1.96
_diffrn_standards_decay_% 0
_diffrn_standards_number 0
_exptl_absorpt_coefficient_mu 0.077
_exptl_absorpt_correction_type none
_exptl_crystal_colour Colourless
_exptl_crystal_density_diffrn 1.222
_exptl_crystal_density_meas ?
_exptl_crystal_density_method 'not measured'
_exptl_crystal_description Block
_exptl_crystal_F_000 984
_exptl_crystal_size_max 0.21
_exptl_crystal_size_mid 0.20
_exptl_crystal_size_min 0.20
_refine_diff_density_max 0.250
_refine_diff_density_min -0.153
_refine_ls_extinction_method none
_refine_ls_goodness_of_fit_ref 0.991
_refine_ls_hydrogen_treatment constr
_refine_ls_matrix_type full
_refine_ls_number_parameters 316
_refine_ls_number_reflns 5738
_refine_ls_number_restraints 0
_refine_ls_restrained_S_all 0.991
_refine_ls_R_factor_all 0.0856
_refine_ls_R_factor_gt 0.0526
_refine_ls_shift/su_max <0.001
_refine_ls_shift/su_mean <0.001
_refine_ls_structure_factor_coef Fsqd
_refine_ls_weighting_details 'calc w = 1/[\s^2^(Fo^2^)+(0.0826P)^2^] where P = (Fo^2^+2Fc^2^)/3'
_refine_ls_weighting_scheme calc
_refine_ls_wR_factor_gt 0.1300
_refine_ls_wR_factor_ref 0.1480
_reflns_number_gt 3798
_reflns_number_total 5738
_reflns_threshold_expression I>2\s(I)
_cod_data_source_file bt6370.cif
_cod_data_source_block I
_cod_depositor_comments
;
The following automatic conversions were performed:
'_symmetry_cell_setting' value 'Monoclinic' changed to 'monoclinic'
according to '/home/saulius/struct/CIF-dictionaries/cif_core.dic'
dictionary named 'cif_core.dic' version 2.4.1 from 2010-06-29.

Automatic conversion script
Id: cif_fix_enum 1527 2010-12-29 10:47:43Z saulius 

The following automatic conversions were performed:

'_symmetry_cell_setting' value 'Monoclinic' changed to 'monoclinic'
according to /home/saulius/struct/CIF-dictionaries/cif_core.dic
dictionary named 'cif_core.dic' version 2.4.1 from
2010-06-29.

'_geom_angle_publ_flag' value 'Y' changed to 'y'
according to /home/saulius/struct/CIF-dictionaries/cif_core.dic
dictionary named 'cif_core.dic' version 2.4.1 from 2010-06-29.

Automatic conversion script
Id: cif_fix_values 1715 2011-07-08 13:25:40Z adriana 

The following automatic conversions were performed:

'_exptl_crystal_density_meas' value 'none' was changed to '?' - the
value is perceived as not measured.

Automatic conversion script
Id: cif_fix_values 3008 2015-01-20 13:52:24Z robertas 
;
_cod_original_sg_symbol_H-M 'P 21/n'
_cod_database_code 2202399
_cod_database_fobs_code 2202399

loop_
_symmetry_equiv_pos_as_xyz
'x, y, z'
'-x+1/2, y+1/2, -z+1/2'
'-x, -y, -z'
'x-1/2, -y-1/2, z-1/2'

loop_
_atom_site_label
_atom_site_fract_x
_atom_site_fract_y
_atom_site_fract_z
_atom_site_U_iso_or_equiv
_atom_site_adp_type
_atom_site_calc_flag
_atom_site_refinement_flags
_atom_site_occupancy
_atom_site_disorder_assembly
_atom_site_disorder_group
_atom_site_type_symbol
N1 0.48578(12) 0.05034(8) 0.13101(11) 0.0415(4) Uani d . 1 . . N
H1 0.4284 0.0308 0.0882 0.050 Uiso calc R 1 . . H
C2 0.46189(15) 0.09039(9) 0.22118(13) 0.0380(4) Uani d . 1 . . C
C3 0.34809(16) 0.10568(10) 0.25845(15) 0.0489(5) Uani d . 1 . . C
H3 0.2729 0.0920 0.2209 0.059 Uiso calc R 1 . . H
C4 0.35009(19) 0.14222(12) 0.35403(17) 0.0609(6) Uani d . 1 . . C
H4 0.2744 0.1538 0.3807 0.073 Uiso calc R 1 . . H
C5 0.46088(19) 0.16194(12) 0.41093(17) 0.0588(5) Uani d . 1 . . C
H5 0.4592 0.1860 0.4756 0.071 Uiso calc R 1 . . H
C6 0.57489(17) 0.14610(10) 0.37227(14) 0.0468(4) Uani d . 1 . . C
H6 0.6500 0.1587 0.4110 0.056 Uiso calc R 1 . . H
C7 0.57542(15) 0.11133(9) 0.27529(13) 0.0364(4) Uani d . 1 . . C
C8 0.68287(14) 0.08674(9) 0.21422(13) 0.0364(4) Uani d . 1 . . C
C9 0.61006(15) 0.04616(9) 0.11963(13) 0.0394(4) Uani d . 1 . . C
N10 0.76906(13) 0.04031(8) 0.27999(11) 0.0429(4) Uani d . 1 . . N
C11 0.88892(15) 0.04145(10) 0.23388(15) 0.0468(5) Uani d . 1 . . C
H11A 0.8848 0.0156 0.1667 0.056 Uiso calc R 1 . . H
H11B 0.9556 0.0219 0.2829 0.056 Uiso calc R 1 . . H
C12 0.90743(14) 0.11982(9) 0.21664(13) 0.0387(4) Uani d . 1 . . C
H12 0.9259 0.1410 0.2877 0.046 Uiso calc R 1 . . H
C13 0.77340(14) 0.14584(9) 0.17336(13) 0.0348(4) Uani d . 1 . . C
C14 1.01211(15) 0.14221(10) 0.15007(14) 0.0408(4) Uani d . 1 . . C
C15 1.06749(17) 0.20810(10) 0.16772(16) 0.0511(5) Uani d . 1 . . C
H15 1.0402 0.2373 0.2207 0.061 Uiso calc R 1 . . H
C16 1.1621(2) 0.23136(12) 0.10851(18) 0.0613(6) Uani d . 1 . . C
H16 1.1973 0.2759 0.1214 0.074 Uiso calc R 1 . . H
C17 1.2040(2) 0.18905(14) 0.03097(18) 0.0648(6) Uani d . 1 . . C
H17 1.2679 0.2046 -0.0089 0.078 Uiso calc R 1 . . H
C18 1.15167(18) 0.12389(13) 0.01214(16) 0.0622(6) Uani d . 1 . . C
H18 1.1801 0.0950 -0.0406 0.075 Uiso calc R 1 . . H
C19 1.05615(17) 0.10046(11) 0.07138(15) 0.0525(5) Uani d . 1 . . C
H19 1.0213 0.0559 0.0578 0.063 Uiso calc R 1 . . H
C20 0.75705(14) 0.15373(9) 0.05112(13) 0.0395(4) Uani d . 1 . . C
H20A 0.8101 0.1916 0.0289 0.047 Uiso calc R 1 . . H
H20B 0.7810 0.1102 0.0173 0.047 Uiso calc R 1 . . H
N21 0.62564(12) 0.16966(8) 0.01937(10) 0.0394(3) Uani d . 1 . . N
C22 0.59718(17) 0.24224(9) 0.04656(14) 0.0430(4) Uani d . 1 . . C
H22A 0.5074 0.2501 0.0329 0.052 Uiso calc R 1 . . H
H22B 0.6393 0.2740 0.0007 0.052 Uiso calc R 1 . . H
C23 0.63742(15) 0.25949(9) 0.16199(13) 0.0377(4) Uani d . 1 . . C
C24 0.74271(15) 0.21831(9) 0.21959(13) 0.0370(4) Uani d . 1 . . C
C25 0.58269(16) 0.30882(9) 0.21864(14) 0.0422(4) Uani d . 1 . . C
H25 0.6146 0.3130 0.2900 0.051 Uiso calc R 1 . . H
C26 0.47978(16) 0.35719(9) 0.18434(14) 0.0419(4) Uani d . 1 . . C
C27 0.4547(2) 0.38209(10) 0.08044(16) 0.0568(5) Uani d . 1 . . C
H27 0.5054 0.3678 0.0279 0.068 Uiso calc R 1 . . H
C28 0.3560(2) 0.42775(12) 0.05358(19) 0.0702(7) Uani d . 1 . . C
H28 0.3397 0.4431 -0.0169 0.084 Uiso calc R 1 . . H
C29 0.2820(2) 0.45048(12) 0.1303(2) 0.0746(7) Uani d . 1 . . C
H29 0.2148 0.4807 0.1119 0.089 Uiso calc R 1 . . H
C30 0.3074(2) 0.42850(12) 0.2343(2) 0.0700(6) Uani d . 1 . . C
H30 0.2588 0.4449 0.2870 0.084 Uiso calc R 1 . . H
C31 0.40445(19) 0.38222(11) 0.26091(17) 0.0561(5) Uani d . 1 . . C
H31 0.4201 0.3673 0.3316 0.067 Uiso calc R 1 . . H
O32 0.65823(11) 0.01101(7) 0.05185(10) 0.0491(3) Uani d . 1 . . O
C33 0.71957(19) -0.02955(11) 0.30353(18) 0.0598(5) Uani d . 1 . . C
H33A 0.6405 -0.0243 0.3334 0.090 Uiso calc R 1 . . H
H33B 0.7779 -0.0535 0.3540 0.090 Uiso calc R 1 . . H
H33C 0.7078 -0.0567 0.2386 0.090 Uiso calc R 1 . . H
C34 0.58851(19) 0.15563(11) -0.09321(15) 0.0557(5) Uani d . 1 . . C
H34A 0.6088 0.1076 -0.1096 0.084 Uiso calc R 1 . . H
H34B 0.6326 0.1872 -0.1367 0.084 Uiso calc R 1 . . H
H34C 0.4997 0.1628 -0.1076 0.084 Uiso calc R 1 . . H
O35 0.80183(11) 0.24174(7) 0.29905(10) 0.0513(3) Uani d . 1 . . O

loop_
_atom_site_aniso_label
_atom_site_aniso_U_11
_atom_site_aniso_U_22
_atom_site_aniso_U_33
_atom_site_aniso_U_12
_atom_site_aniso_U_13
_atom_site_aniso_U_23
N1 0.0339(7) 0.0455(9) 0.0435(8) -0.0055(6) -0.0051(6) -0.0087(6)
C2 0.0374(9) 0.0363(9) 0.0396(9) -0.0018(7) -0.0006(7) -0.0006(7)
C3 0.0352(9) 0.0580(12) 0.0529(12) -0.0006(8) 0.0020(8) 0.0008(9)
C4 0.0475(11) 0.0761(15) 0.0611(14) 0.0052(10) 0.0158(10) -0.0062(11)
C5 0.0589(12) 0.0695(14) 0.0494(12) 0.0011(10) 0.0118(10) -0.0147(10)
C6 0.0441(10) 0.0542(12) 0.0415(10) -0.0017(8) 0.0012(8) -0.0078(8)
C7 0.0359(8) 0.0361(9) 0.0369(9) 0.0011(7) 0.0017(7) -0.0010(7)
C8 0.0339(8) 0.0371(9) 0.0369(9) 0.0019(7) -0.0034(7) -0.0046(7)
C9 0.0388(9) 0.0359(9) 0.0423(10) 0.0004(7) -0.0036(7) -0.0050(7)
N10 0.0373(8) 0.0427(8) 0.0473(9) 0.0037(6) -0.0034(6) 0.0033(6)
C11 0.0367(9) 0.0487(11) 0.0530(11) 0.0097(8) -0.0059(8) -0.0030(8)
C12 0.0316(8) 0.0455(10) 0.0379(9) 0.0038(7) -0.0035(7) -0.0072(7)
C13 0.0285(8) 0.0394(9) 0.0358(9) 0.0020(6) -0.0013(7) -0.0057(7)
C14 0.0287(8) 0.0516(11) 0.0404(10) 0.0046(7) -0.0055(7) -0.0063(8)
C15 0.0428(10) 0.0535(12) 0.0558(12) 0.0000(9) -0.0009(9) -0.0082(9)
C16 0.0529(12) 0.0614(14) 0.0687(15) -0.0084(10) 0.0012(11) 0.0082(11)
C17 0.0481(12) 0.0900(18) 0.0566(13) 0.0012(12) 0.0059(10) 0.0177(12)
C18 0.0501(12) 0.0885(17) 0.0485(12) 0.0131(11) 0.0079(9) -0.0079(11)
C19 0.0446(10) 0.0599(13) 0.0521(12) 0.0034(9) -0.0001(9) -0.0126(9)
C20 0.0359(9) 0.0438(10) 0.0384(10) 0.0035(7) 0.0019(7) -0.0053(7)
N21 0.0373(7) 0.0440(8) 0.0355(8) 0.0049(6) -0.0041(6) -0.0056(6)
C22 0.0405(9) 0.0437(10) 0.0439(10) 0.0058(8) 0.0001(8) 0.0021(8)
C23 0.0355(9) 0.0358(9) 0.0411(10) -0.0006(7) 0.0003(7) -0.0015(7)
C24 0.0343(8) 0.0397(9) 0.0370(9) -0.0023(7) 0.0029(7) -0.0047(7)
C25 0.0459(10) 0.0397(10) 0.0407(10) 0.0013(8) 0.0019(8) -0.0016(7)
C26 0.0433(9) 0.0354(9) 0.0468(11) 0.0023(7) 0.0030(8) -0.0034(7)
C27 0.0709(13) 0.0492(12) 0.0499(12) 0.0147(10) 0.0031(10) -0.0035(9)
C28 0.0878(17) 0.0568(14) 0.0620(14) 0.0223(12) -0.0141(12) -0.0028(10)
C29 0.0609(14) 0.0572(14) 0.104(2) 0.0205(11) -0.0031(13) 0.0000(13)
C30 0.0627(14) 0.0599(14) 0.0912(18) 0.0163(11) 0.0279(13) 0.0057(12)
C31 0.0625(12) 0.0487(12) 0.0595(13) 0.0098(10) 0.0177(10) 0.0064(9)
O32 0.0460(7) 0.0500(8) 0.0502(8) 0.0043(6) -0.0023(6) -0.0203(6)
C33 0.0576(12) 0.0484(12) 0.0720(14) 0.0025(9) -0.0015(10) 0.0122(10)
C34 0.0598(12) 0.0637(13) 0.0411(11) 0.0111(10) -0.0092(9) -0.0073(9)
O35 0.0450(7) 0.0541(8) 0.0520(8) 0.0059(6) -0.0097(6) -0.0190(6)

loop_
_atom_type_symbol
_atom_type_description
_atom_type_scat_dispersion_real
_atom_type_scat_dispersion_imag
_atom_type_scat_source
C C 0.0033 0.0016 'International Tables Vol C Tables 4.2.6.8 and 6.1.1.4'
H H 0.0000 0.0000 'International Tables Vol C Tables 4.2.6.8 and 6.1.1.4'
N N 0.0061 0.0033 'International Tables Vol C Tables 4.2.6.8 and 6.1.1.4'
O O 0.0106 0.0060 'International Tables Vol C Tables 4.2.6.8 and 6.1.1.4'

loop_
_geom_angle_atom_site_label_1
_geom_angle_atom_site_label_2
_geom_angle_atom_site_label_3
_geom_angle
_geom_angle_publ_flag
C9 N1 C2 111.70(10) y
C9 N1 H1 124.1 y
C2 N1 H1 124.1 y
C3 C2 C7 122.31(16) ?
C3 C2 N1 128.32(15) ?
C7 C2 N1 109.30(14) ?
C2 C3 C4 117.17(17) ?
C2 C3 H3 121.4 ?
C4 C3 H3 121.4 ?
C5 C4 C3 121.91(18) ?
C5 C4 H4 119.0 ?
C3 C4 H4 119.0 ?
C4 C5 C6 120.21(19) ?
C4 C5 H5 119.9 ?
C6 C5 H5 119.9 ?
C7 C6 C5 119.03(17) ?
C7 C6 H6 120.5 ?
C5 C6 H6 120.5 ?
C6 C7 C2 119.31(15) ?
C6 C7 C8 131.03(15) ?
C2 C7 C8 109.59(14) ?
N10 C8 C7 111.51(13) ?
N10 C8 C9 112.07(13) ?
C7 C8 C9 100.76(12) ?
N10 C8 C13 103.36(12) ?
C7 C8 C13 117.37(13) ?
C9 C8 C13 112.12(13) ?
O32 C9 N1 125.69(15) ?
O32 C9 C8 125.47(14) ?
N1 C9 C8 108.54(14) ?
C11 N10 C33 116.2(2) y
C11 N10 C8 107.40(10) y
C33 N10 C8 115.60(10) y
N10 C11 C12 101.72(13) ?
N10 C11 H11A 111.4 ?
C12 C11 H11A 111.4 ?
N10 C11 H11B 111.4 ?
C12 C11 H11B 111.4 ?
H11A C11 H11B 109.3 ?
C11 C12 C14 117.70(14) ?
C11 C12 C13 103.29(13) ?
C14 C12 C13 114.87(13) ?
C11 C12 H12 106.8 ?
C14 C12 H12 106.8 ?
C13 C12 H12 106.8 ?
C20 C13 C24 106.35(13) ?
C20 C13 C12 113.18(13) ?
C24 C13 C12 111.77(12) ?
C20 C13 C8 111.88(12) ?
C24 C13 C8 110.33(13) ?
C12 C13 C8 103.43(12) ?
C19 C14 C15 117.31(17) ?
C19 C14 C12 123.45(17) ?
C15 C14 C12 119.24(15) ?
C16 C15 C14 121.54(19) ?
C16 C15 H15 119.2 ?
C14 C15 H15 119.2 ?
C17 C16 C15 120.0(2) ?
C17 C16 H16 120.0 ?
C15 C16 H16 120.0 ?
C18 C17 C16 119.7(2) ?
C18 C17 H17 120.1 ?
C16 C17 H17 120.1 ?
C17 C18 C19 120.4(2) ?
C17 C18 H18 119.8 ?
C19 C18 H18 119.8 ?
C14 C19 C18 121.0(2) ?
C14 C19 H19 119.5 ?
C18 C19 H19 119.5 ?
N21 C20 C13 108.15(13) ?
N21 C20 H20A 110.1 ?
C13 C20 H20A 110.1 ?
N21 C20 H20B 110.1 ?
C13 C20 H20B 110.1 ?
H20A C20 H20B 108.4 ?
C22 N21 C34 110.82(13) ?
C22 N21 C20 110.42(13) ?
C34 N21 C20 113.43(14) ?
N21 C22 C23 112.47(13) ?
N21 C22 H22A 109.1 ?
C23 C22 H22A 109.1 ?
N21 C22 H22B 109.1 ?
C23 C22 H22B 109.1 ?
H22A C22 H22B 107.8 ?
C25 C23 C24 116.89(15) ?
C25 C23 C22 124.05(15) ?
C24 C23 C22 119.05(14) ?
O35 C24 C23 121.16(15) ?
O35 C24 C13 121.49(15) ?
C23 C24 C13 117.35(13) ?
C23 C25 C26 129.24(16) ?
C23 C25 H25 115.4 ?
C26 C25 H25 115.4 ?
C27 C26 C31 117.24(17) ?
C27 C26 C25 124.21(16) ?
C31 C26 C25 118.50(16) ?
C28 C27 C26 121.20(19) ?
C28 C27 H27 119.4 ?
C26 C27 H27 119.4 ?
C29 C28 C27 120.2(2) ?
C29 C28 H28 119.9 ?
C27 C28 H28 119.9 ?
C28 C29 C30 119.7(2) ?
C28 C29 H29 120.1 ?
C30 C29 H29 120.1 ?
C29 C30 C31 120.1(2) ?
C29 C30 H30 119.9 ?
C31 C30 H30 119.9 ?
C30 C31 C26 121.4(2) ?
C30 C31 H31 119.3 ?
C26 C31 H31 119.3 ?
N10 C33 H33A 109.5 ?
N10 C33 H33B 109.5 ?
H33A C33 H33B 109.5 ?
N10 C33 H33C 109.5 ?
H33A C33 H33C 109.5 ?
H33B C33 H33C 109.5 ?
N21 C34 H34A 109.5 ?
N21 C34 H34B 109.5 ?
H34A C34 H34B 109.5 ?
N21 C34 H34C 109.5 ?
H34A C34 H34C 109.5 ?
H34B C34 H34C 109.5 ?

loop_
_geom_bond_atom_site_label_1
_geom_bond_atom_site_label_2
_geom_bond_site_symmetry_2
_geom_bond_distance
_geom_bond_publ_flag
N1 C9 . 1.351(2) ?
N1 C2 . 1.403(2) ?
N1 H1 . 0.8600 ?
C2 C3 . 1.373(2) ?
C2 C7 . 1.392(2) ?
C3 C4 . 1.381(3) ?
C3 H3 . 0.9300 ?
C4 C5 . 1.376(3) ?
C4 H4 . 0.9300 ?
C5 C6 . 1.385(3) ?
C5 H5 . 0.9300 ?
C6 C7 . 1.382(2) ?
C6 H6 . 0.9300 ?
C7 C8 . 1.511(2) ?
C8 N10 . 1.469(2) ?
C8 C9 . 1.558(2) ?
C8 C13 . 1.593(2) ?
C9 O32 . 1.2280(19) ?
N10 C11 . 1.453(2) y
N10 C33 . 1.463(2) y
C11 C12 . 1.513(2) ?
C11 H11A . 0.9700 ?
C11 H11B . 0.9700 ?
C12 C14 . 1.516(2) ?
C12 C13 . 1.564(2) ?
C12 H12 . 0.9800 ?
C13 C20 . 1.532(2) ?
C13 C24 . 1.534(2) ?
C14 C19 . 1.379(2) ?
C14 C15 . 1.388(2) ?
C15 C16 . 1.380(3) ?
C15 H15 . 0.9300 ?
C16 C17 . 1.365(3) ?
C16 H16 . 0.9300 ?
C17 C18 . 1.364(3) ?
C17 H17 . 0.9300 ?
C18 C19 . 1.389(3) ?
C18 H18 . 0.9300 ?
C19 H19 . 0.9300 ?
C20 N21 . 1.4557(19) ?
C20 H20A . 0.9700 ?
C20 H20B . 0.9700 ?
N21 C22 . 1.453(2) ?
N21 C34 . 1.454(2) ?
C22 C23 . 1.506(2) ?
C22 H22A . 0.9700 ?
C22 H22B . 0.9700 ?
C23 C25 . 1.339(2) ?
C23 C24 . 1.498(2) ?
C24 O35 . 1.2126(19) ?
C25 C26 . 1.464(2) ?
C25 H25 . 0.9300 ?
C26 C27 . 1.387(3) ?
C26 C31 . 1.391(3) ?
C27 C28 . 1.381(3) ?
C27 H27 . 0.9300 ?
C28 C29 . 1.368(3) ?
C28 H28 . 0.9300 ?
C29 C30 . 1.371(3) ?
C29 H29 . 0.9300 ?
C30 C31 . 1.374(3) ?
C30 H30 . 0.9300 ?
C31 H31 . 0.9300 ?
C33 H33A . 0.9600 ?
C33 H33B . 0.9600 ?
C33 H33C . 0.9600 ?
C34 H34A . 0.9600 ?
C34 H34B . 0.9600 ?
C34 H34C . 0.9600 ?

loop_
_geom_hbond_atom_site_label_D
_geom_hbond_atom_site_label_H
_geom_hbond_atom_site_label_A
_geom_hbond_site_symmetry_A
_geom_hbond_distance_DH
_geom_hbond_distance_HA
_geom_hbond_distance_DA
_geom_hbond_angle_DHA
C12 H12 O35 . 0.98 2.33 2.804(2) 109
C20 H20B O32 . 0.97 2.35 2.898(2) 115
C25 H25 O35 . 0.93 2.41 2.770(2) 103
N1 H1 O32 3_655 0.86 2.06 2.883(2) 159
C28 H28 N10 4_565 0.93 2.61 3.520(3) 168

loop_
_geom_torsion_atom_site_label_1
_geom_torsion_atom_site_label_2
_geom_torsion_atom_site_label_3
_geom_torsion_atom_site_label_4
_geom_torsion
_geom_torsion_publ_flag
C9 N1 C2 C3 -179.57(18) ?
C9 N1 C2 C7 -2.7(2) ?
C7 C2 C3 C4 -1.0(3) ?
N1 C2 C3 C4 175.45(18) ?
C2 C3 C4 C5 -0.8(3) ?
C3 C4 C5 C6 0.8(3) ?
C4 C5 C6 C7 1.0(3) ?
C5 C6 C7 C2 -2.8(3) ?
C5 C6 C7 C8 -179.31(18) ?
C3 C2 C7 C6 2.8(3) ?
N1 C2 C7 C6 -174.22(15) ?
C3 C2 C7 C8 -179.93(16) ?
N1 C2 C7 C8 3.01(19) ?
C6 C7 C8 N10 55.6(2) ?
C2 C7 C8 N10 -121.19(15) ?
C6 C7 C8 C9 174.70(18) ?
C2 C7 C8 C9 -2.11(17) ?
C6 C7 C8 C13 -63.3(2) ?
C2 C7 C8 C13 119.89(15) ?
C2 N1 C9 O32 175.26(17) ?
C2 N1 C9 C8 1.29(19) ?
N10 C8 C9 O32 -54.8(2) ?
C7 C8 C9 O32 -173.49(17) ?
C13 C8 C9 O32 60.9(2) ?
N10 C8 C9 N1 119.16(15) ?
C7 C8 C9 N1 0.50(17) ?
C13 C8 C9 N1 -125.12(14) ?
C7 C8 N10 C11 -158.55(13) ?
C9 C8 N10 C11 89.34(16) ?
C13 C8 N10 C11 -31.58(16) ?
C7 C8 N10 C33 69.85(19) ?
C9 C8 N10 C33 -42.3(2) ?
C13 C8 N10 C33 -163.18(14) ?
C33 N10 C11 C12 177.85(14) ?
C8 N10 C11 C12 46.58(16) ?
N10 C11 C12 C14 -168.91(13) ?
N10 C11 C12 C13 -41.18(16) ?
C11 C12 C13 C20 -99.21(16) ?
C14 C12 C13 C20 30.27(19) ?
C11 C12 C13 C24 140.74(14) ?
C14 C12 C13 C24 -89.77(17) ?
C11 C12 C13 C8 22.05(16) ?
C14 C12 C13 C8 151.54(14) ?
N10 C8 C13 C20 126.76(13) ?
C7 C8 C13 C20 -110.06(15) ?
C9 C8 C13 C20 5.87(17) ?
N10 C8 C13 C24 -115.05(13) ?
C7 C8 C13 C24 8.12(18) ?
C9 C8 C13 C24 124.06(14) ?
N10 C8 C13 C12 4.63(15) ?
C7 C8 C13 C12 127.80(13) ?
C9 C8 C13 C12 -116.27(13) ?
C11 C12 C14 C19 27.2(2) y
C13 C12 C14 C19 -94.7(2) ?
C11 C12 C14 C15 -153.02(16) ?
C13 C12 C14 C15 85.01(19) ?
C19 C14 C15 C16 0.5(3) ?
C12 C14 C15 C16 -179.23(16) ?
C14 C15 C16 C17 -0.5(3) ?
C15 C16 C17 C18 0.2(3) ?
C16 C17 C18 C19 0.0(3) ?
C15 C14 C19 C18 -0.3(3) ?
C12 C14 C19 C18 179.45(16) ?
C17 C18 C19 C14 0.0(3) ?
C24 C13 C20 N21 -63.73(16) ?
C12 C13 C20 N21 173.18(13) ?
C8 C13 C20 N21 56.81(17) ?
C13 C20 N21 C22 74.10(17) ?
C13 C20 N21 C34 -160.82(15) ?
C34 N21 C22 C23 -178.47(15) ?
C20 N21 C22 C23 -51.93(19) ?
N21 C22 C23 C25 -152.55(17) ?
N21 C22 C23 C24 25.7(2) ?
C25 C23 C24 O35 -22.8(2) ?
C22 C23 C24 O35 158.76(16) ?
C25 C23 C24 C13 157.76(15) ?
C22 C23 C24 C13 -20.6(2) ?
C20 C13 C24 O35 -141.51(16) ?
C12 C13 C24 O35 -17.5(2) ?
C8 C13 C24 O35 96.96(18) ?
C20 C13 C24 C23 37.87(18) ?
C12 C13 C24 C23 161.85(14) ?
C8 C13 C24 C23 -83.65(17) ?
C24 C23 C25 C26 179.34(16) ?
C22 C23 C25 C26 -2.4(3) ?
C23 C25 C26 C27 -28.9(3) ?
C23 C25 C26 C31 153.63(19) ?
C31 C26 C27 C28 -2.4(3) ?
C25 C26 C27 C28 -179.94(19) ?
C26 C27 C28 C29 1.3(3) ?
C27 C28 C29 C30 0.9(4) ?
C28 C29 C30 C31 -1.9(4) ?
C29 C30 C31 C26 0.7(3) ?
C27 C26 C31 C30 1.4(3) ?
C25 C26 C31 C30 179.10(19) ?
